data_7108153
loop_
_publ_author_name
'Javier Marti-Rujas'
'Luca Colombo'
'Jian Lu'
'Archan Dey'
'Giancarlo Terraneo'
'Pierangelo Metrangolo'
'Tullio Pilati'
'Giuseppe Resnati'

_publ_section_title
;
 Hydrogen and halogen bonding drive the orthogonal self-assembly of an
 organic framework possessing 2D channels
;
_journal_name_full Chem.Commun.
_journal_page_first 8207
_journal_paper_doi 10.1039/c2cc33682k
_journal_volume 48
_journal_year 2012
_chemical_formula_moiety 'C24 H10 F8 I2 N2 O2'
_chemical_formula_sum 'C24 H10 F8 I2 N2 O2'
_chemical_formula_weight 764.14
_chemical_name_systematic
;
?
;
_space_group_IT_number 2
_symmetry_cell_setting triclinic
_symmetry_space_group_name_Hall '-P 1'
_symmetry_space_group_name_H-M 'P -1'
_atom_sites_solution_hydrogens geom
_atom_sites_solution_primary direct
_atom_sites_solution_secondary difmap
_audit_creation_method SHELXL-97
_cell_angle_alpha 68.372(2)
_cell_angle_beta 74.546(3)
_cell_angle_gamma 85.996(3)
_cell_formula_units_Z 2
_cell_length_a 9.3175(6)
_cell_length_b 10.3237(6)
_cell_length_c 13.5796(7)
_cell_measurement_reflns_used 4403
_cell_measurement_temperature 103(2)
_cell_measurement_theta_max 27.64
_cell_measurement_theta_min 3.15
_cell_volume 1169.78(12)
_computing_cell_refinement 'Bruker SAINT'
_computing_data_collection 'Bruker APEX2'
_computing_data_reduction 'Bruker SAINT'
_computing_molecular_graphics
;
ORTEP-3 (Farrugia, L.J. (1997) Jour. Appl. Cryst. 30, 565)
Mercury (Macrae, C. F., Edgington, P. R., McCabe, P., Pidcock, E.,
Shields, G. P., Taylor, R., Towler, M. & van de Streek, J. (2006).
J. Appl. Cryst. 39, 453-457
;
_computing_publication_material SHELXTL
_computing_structure_refinement 'SHELXL (Sheldrick, G. M. (2008). Acta Cryst. A64, 112-122)'
_computing_structure_solution
;
SIR2002 (Burla, M. C., Camalli, M., Carrozzini, B., Cascarano, G. L.,
Giacovazzo, C., Polidori, G. & Spagna, R. (2003).
J. Appl. Cryst. 36, 1103.)
;
_diffrn_ambient_temperature 103(2)
_diffrn_measured_fraction_theta_full 0.993
_diffrn_measured_fraction_theta_max 0.840
_diffrn_measurement_device_type 'Bruker APEX-II CCD'
_diffrn_measurement_method '\f and \w scans'
_diffrn_radiation_monochromator graphite
_diffrn_radiation_source 'fine-focus sealed tube'
_diffrn_radiation_type MoK\a
_diffrn_radiation_wavelength 0.71073
_diffrn_reflns_av_R_equivalents 0.0325
_diffrn_reflns_av_sigmaI/netI 0.0253
_diffrn_reflns_limit_h_max 12
_diffrn_reflns_limit_h_min -11
_diffrn_reflns_limit_k_max 13
_diffrn_reflns_limit_k_min -11
_diffrn_reflns_limit_l_max 18
_diffrn_reflns_limit_l_min 0
_diffrn_reflns_number 36446
_diffrn_reflns_theta_full 25.00
_diffrn_reflns_theta_max 28.67
_diffrn_reflns_theta_min 2.12
_diffrn_standards_decay_% 0.00
_exptl_absorpt_coefficient_mu 2.780
_exptl_absorpt_correction_T_max 0.7458
_exptl_absorpt_correction_T_min 0.6037
_exptl_absorpt_correction_type multi-scan
_exptl_absorpt_process_details 'Bruker (2001). TWINABS. Bruker AXS Inc., Madison, Wisconsin, USA.'
_exptl_crystal_colour colourless
_exptl_crystal_density_diffrn 2.169
_exptl_crystal_density_method 'not measured'
_exptl_crystal_description block
_exptl_crystal_F_000 724
_exptl_crystal_size_max 0.18
_exptl_crystal_size_mid 0.16
_exptl_crystal_size_min 0.10
_refine_diff_density_max 2.285
_refine_diff_density_min -1.806
_refine_diff_density_rms 0.158
_refine_ls_extinction_method none
_refine_ls_goodness_of_fit_ref 1.014
_refine_ls_hydrogen_treatment noref
_refine_ls_matrix_type full
_refine_ls_number_parameters 343
_refine_ls_number_reflns 5060
_refine_ls_number_restraints 0
_refine_ls_restrained_S_all 1.014
_refine_ls_R_factor_all 0.0536
_refine_ls_R_factor_gt 0.0468
_refine_ls_shift/su_max 0.001
_refine_ls_shift/su_mean 0.000
_refine_ls_structure_factor_coef Fsqd
_refine_ls_weighting_details 'w=1/[\s^2^(Fo^2^)+(0.0950P)^2^+1.4625P] where P=(Fo^2^+2Fc^2^)/3'
_refine_ls_weighting_scheme calc
_refine_ls_wR_factor_gt 0.1232
_refine_ls_wR_factor_ref 0.1299
_reflns_number_gt 4438
_reflns_number_total 5060
_reflns_threshold_expression I>2\s(I)
_cod_data_source_file c2cc33682k.txt
_cod_data_source_block lc63
_cod_database_code 7108153

loop_
_symmetry_equiv_pos_as_xyz
'x, y, z'
'-x, -y, -z'

loop_
_atom_site_label
_atom_site_type_symbol
_atom_site_fract_x
_atom_site_fract_y
_atom_site_fract_z
_atom_site_U_iso_or_equiv
_atom_site_adp_type
_atom_site_occupancy
_atom_site_symmetry_multiplicity
_atom_site_calc_flag
_atom_site_refinement_flags
I1 I 0.27265(4) 0.48786(4) -0.13248(3) 0.03050(13) Uani 1 1 d .
I2 I 0.24043(4) 1.00259(4) 0.72823(3) 0.03143(13) Uani 1 1 d .
F1 F 0.3590(4) 1.0788(4) 0.2989(3) 0.0377(8) Uani 1 1 d .
F2 F 0.3944(5) 1.1333(4) 0.4694(3) 0.0416(9) Uani 1 1 d .
F3 F 0.0132(4) 0.7978(4) 0.7072(3) 0.0381(8) Uani 1 1 d .
F4 F -0.0137(4) 0.7373(3) 0.5381(3) 0.0347(8) Uani 1 1 d .
F5 F 0.0153(4) 0.7431(3) 0.1479(3) 0.0307(7) Uani 1 1 d .
F6 F 0.0602(4) 0.6915(4) -0.0366(3) 0.0341(8) Uani 1 1 d .
F7 F 0.3952(5) 0.3406(4) 0.0848(3) 0.0451(10) Uani 1 1 d .
F8 F 0.3455(4) 0.3915(4) 0.2722(3) 0.0354(8) Uani 1 1 d .
O1 O 0.1625(4) 0.8684(4) 0.3299(3) 0.0239(8) Uani 1 1 d .
O2 O 0.1655(4) 0.6067(4) 0.3030(3) 0.0240(8) Uani 1 1 d .
N1 N 0.2990(6) 1.0061(5) -0.0750(4) 0.0322(11) Uani 1 1 d .
N2 N 0.3129(6) 0.4929(5) 0.6510(4) 0.0315(11) Uani 1 1 d .
C1 C 0.2768(7) 1.0072(6) 0.3991(5) 0.0261(12) Uani 1 1 d .
C2 C 0.2929(7) 1.0344(6) 0.4881(5) 0.0291(12) Uani 1 1 d .
C3 C 0.2076(6) 0.9665(6) 0.5933(4) 0.0244(11) Uani 1 1 d .
C4 C 0.1030(6) 0.8675(6) 0.6071(4) 0.0248(11) Uani 1 1 d .
C5 C 0.0892(6) 0.8357(6) 0.5195(4) 0.0242(11) Uani 1 1 d .
C6 C 0.1775(6) 0.9020(5) 0.4146(4) 0.0222(10) Uani 1 1 d .
C7 C 0.2949(6) 0.8242(5) 0.2675(4) 0.0204(10) Uani 1 1 d .
H7 H 0.3845 0.8611 0.2774 0.024 Uiso 1 1 calc R
C8 C 0.2952(6) 0.8884(5) 0.1470(4) 0.0215(10) Uani 1 1 d .
C9 C 0.2045(7) 0.9995(6) 0.1086(5) 0.0275(12) Uani 1 1 d .
H9 H 0.1397 1.0376 0.1573 0.033 Uiso 1 1 calc R
C10 C 0.2119(8) 1.0522(6) -0.0025(5) 0.0347(14) Uani 1 1 d .
H10 H 0.1495 1.1271 -0.0279 0.042 Uiso 1 1 calc R
C11 C 0.3880(7) 0.9019(6) -0.0386(4) 0.0292(12) Uani 1 1 d .
H11 H 0.4521 0.8676 -0.0902 0.035 Uiso 1 1 calc R
C12 C 0.3917(6) 0.8415(5) 0.0699(4) 0.0237(11) Uani 1 1 d .
H12 H 0.4587 0.7694 0.0917 0.028 Uiso 1 1 calc R
C13 C 0.2972(6) 0.6640(5) 0.3119(4) 0.0196(10) Uani 1 1 d .
H13 H 0.3874 0.6342 0.2671 0.023 Uiso 1 1 calc R
C14 C 0.3014(6) 0.6047(5) 0.4309(4) 0.0184(10) Uani 1 1 d .
C15 C 0.4012(6) 0.6580(5) 0.4673(4) 0.0224(10) Uani 1 1 d .
H15 H 0.4682 0.7330 0.4174 0.027 Uiso 1 1 calc R
C16 C 0.4027(7) 0.6015(6) 0.5766(5) 0.0271(11) Uani 1 1 d .
H16 H 0.4699 0.6409 0.6004 0.032 Uiso 1 1 calc R
C17 C 0.2205(7) 0.4400(6) 0.6152(5) 0.0299(12) Uani 1 1 d .
H17 H 0.1588 0.3615 0.6656 0.036 Uiso 1 1 calc R
C18 C 0.2097(6) 0.4945(6) 0.5068(4) 0.0234(11) Uani 1 1 d .
H18 H 0.1392 0.4553 0.4856 0.028 Uiso 1 1 calc R
C19 C 0.1841(6) 0.5729(5) 0.2119(4) 0.0199(10) Uani 1 1 d .
C20 C 0.1079(6) 0.6423(6) 0.1339(4) 0.0250(11) Uani 1 1 d .
C21 C 0.1317(6) 0.6148(6) 0.0389(4) 0.0250(11) Uani 1 1 d .
C22 C 0.2294(7) 0.5145(6) 0.0189(4) 0.0278(12) Uani 1 1 d .
C23 C 0.2995(7) 0.4410(6) 0.0992(5) 0.0302(12) Uani 1 1 d .
C24 C 0.2751(7) 0.4679(6) 0.1947(4) 0.0239(11) Uani 1 1 d .

loop_
_atom_site_aniso_label
_atom_site_aniso_U_11
_atom_site_aniso_U_22
_atom_site_aniso_U_33
_atom_site_aniso_U_23
_atom_site_aniso_U_13
_atom_site_aniso_U_12
I1 0.0346(2) 0.0415(2) 0.0215(2) -0.01776(16) -0.00723(16) -0.00191(17)
I2 0.0397(2) 0.0381(2) 0.0236(2) -0.01649(16) -0.01199(17) 0.00104(18)
F1 0.053(2) 0.0330(18) 0.0235(17) -0.0086(14) -0.0028(16) -0.0101(16)
F2 0.051(2) 0.041(2) 0.0335(19) -0.0157(16) -0.0046(17) -0.0196(17)
F3 0.043(2) 0.046(2) 0.0243(17) -0.0147(15) -0.0013(15) -0.0072(16)
F4 0.0333(19) 0.0353(18) 0.039(2) -0.0190(16) -0.0048(15) -0.0072(14)
F5 0.0336(18) 0.0352(17) 0.0320(18) -0.0187(14) -0.0153(15) 0.0087(14)
F6 0.040(2) 0.0426(19) 0.0228(17) -0.0100(15) -0.0179(15) 0.0067(15)
F7 0.059(3) 0.047(2) 0.044(2) -0.0295(18) -0.0246(19) 0.0279(19)
F8 0.045(2) 0.0379(19) 0.0325(19) -0.0137(15) -0.0275(16) 0.0195(16)
O1 0.0261(19) 0.035(2) 0.0222(19) -0.0200(16) -0.0128(15) 0.0091(16)
O2 0.0254(19) 0.0322(19) 0.0186(18) -0.0124(15) -0.0070(15) -0.0019(15)
N1 0.041(3) 0.033(3) 0.025(3) -0.009(2) -0.014(2) -0.001(2)
N2 0.042(3) 0.040(3) 0.016(2) -0.012(2) -0.010(2) 0.006(2)
C1 0.029(3) 0.025(3) 0.023(3) -0.009(2) -0.006(2) 0.003(2)
C2 0.037(3) 0.028(3) 0.030(3) -0.016(2) -0.012(2) -0.003(2)
C3 0.034(3) 0.027(3) 0.020(3) -0.014(2) -0.013(2) 0.004(2)
C4 0.027(3) 0.029(3) 0.016(2) -0.008(2) -0.003(2) 0.004(2)
C5 0.024(3) 0.028(3) 0.025(3) -0.015(2) -0.006(2) 0.001(2)
C6 0.029(3) 0.024(2) 0.021(3) -0.014(2) -0.011(2) 0.007(2)
C7 0.020(2) 0.025(3) 0.021(3) -0.012(2) -0.008(2) 0.0007(19)
C8 0.024(3) 0.022(2) 0.022(3) -0.011(2) -0.009(2) 0.004(2)
C9 0.033(3) 0.023(3) 0.032(3) -0.015(2) -0.013(2) 0.019(2)
C10 0.045(4) 0.029(3) 0.030(3) -0.006(2) -0.021(3) 0.010(3)
C11 0.037(3) 0.031(3) 0.019(3) -0.010(2) -0.003(2) -0.001(2)
C12 0.031(3) 0.021(2) 0.019(3) -0.006(2) -0.007(2) 0.000(2)
C13 0.022(2) 0.026(2) 0.017(2) -0.011(2) -0.0106(19) 0.0013(19)
C14 0.023(3) 0.020(2) 0.011(2) -0.0055(18) -0.0020(19) 0.0006(19)
C15 0.024(3) 0.021(2) 0.025(3) -0.010(2) -0.010(2) 0.0031(19)
C16 0.035(3) 0.031(3) 0.024(3) -0.015(2) -0.016(2) 0.008(2)
C17 0.036(3) 0.029(3) 0.020(3) -0.004(2) -0.006(2) 0.001(2)
C18 0.021(3) 0.033(3) 0.018(3) -0.013(2) -0.001(2) -0.007(2)
C19 0.029(3) 0.021(2) 0.012(2) -0.0076(19) -0.006(2) -0.002(2)
C20 0.025(3) 0.031(3) 0.023(3) -0.014(2) -0.005(2) 0.001(2)
C21 0.028(3) 0.034(3) 0.016(2) -0.008(2) -0.011(2) -0.001(2)
C22 0.029(3) 0.042(3) 0.020(3) -0.019(2) -0.005(2) -0.006(2)
C23 0.035(3) 0.029(3) 0.032(3) -0.018(2) -0.007(3) 0.007(2)
C24 0.037(3) 0.027(3) 0.014(2) -0.006(2) -0.019(2) 0.004(2)

loop_
_atom_type_symbol
_atom_type_description
_atom_type_scat_dispersion_real
_atom_type_scat_dispersion_imag
_atom_type_scat_source
C C 0.0033 0.0016 'International Tables Vol C Tables 4.2.6.8 and 6.1.1.4'
H H 0.0000 0.0000 'International Tables Vol C Tables 4.2.6.8 and 6.1.1.4'
N N 0.0061 0.0033 'International Tables Vol C Tables 4.2.6.8 and 6.1.1.4'
O O 0.0106 0.0060 'International Tables Vol C Tables 4.2.6.8 and 6.1.1.4'
F F 0.0171 0.0103 'International Tables Vol C Tables 4.2.6.8 and 6.1.1.4'
I I -0.4742 1.8119 'International Tables Vol C Tables 4.2.6.8 and 6.1.1.4'

loop_
_geom_angle_atom_site_label_1
_geom_angle_atom_site_label_2
_geom_angle_atom_site_label_3
_geom_angle
C6 O1 C7 116.9(4)
C19 O2 C13 115.3(4)
C10 N1 C11 117.2(5)
C17 N2 C16 117.0(5)
F1 C1 C2 120.0(5)
F1 C1 C6 119.9(5)
C2 C1 C6 120.2(5)
F2 C2 C3 119.6(5)
F2 C2 C1 117.9(5)
C3 C2 C1 122.5(5)
C2 C3 C4 117.0(5)
C2 C3 I2 121.9(4)
C4 C3 I2 121.1(4)
F3 C4 C5 118.0(5)
F3 C4 C3 120.8(5)
C5 C4 C3 121.2(5)
F4 C5 C6 119.9(5)
F4 C5 C4 118.6(5)
C6 C5 C4 121.5(5)
O1 C6 C5 120.4(5)
O1 C6 C1 122.0(5)
C5 C6 C1 117.5(5)
O1 C7 C8 107.8(4)
O1 C7 C13 109.3(4)
C8 C7 C13 113.8(4)
O1 C7 H7 108.6
C8 C7 H7 108.6
C13 C7 H7 108.6
C12 C8 C9 117.6(5)
C12 C8 C7 120.5(5)
C9 C8 C7 121.8(5)
C10 C9 C8 118.1(5)
C10 C9 H9 120.9
C8 C9 H9 120.9
N1 C10 C9 124.6(6)
N1 C10 H10 117.7
C9 C10 H10 117.7
N1 C11 C12 123.5(6)
N1 C11 H11 118.2
C12 C11 H11 118.2
C11 C12 C8 118.8(5)
C11 C12 H12 120.6
C8 C12 H12 120.6
O2 C13 C14 108.2(4)
O2 C13 C7 110.1(4)
C14 C13 C7 112.1(4)
O2 C13 H13 108.8
C14 C13 H13 108.8
C7 C13 H13 108.8
C18 C14 C15 117.2(5)
C18 C14 C13 121.8(5)
C15 C14 C13 121.0(4)
C16 C15 C14 119.7(5)
C16 C15 H15 120.1
C14 C15 H15 120.1
N2 C16 C15 123.0(5)
N2 C16 H16 118.5
C15 C16 H16 118.5
N2 C17 C18 123.1(5)
N2 C17 H17 118.5
C18 C17 H17 118.5
C14 C18 C17 119.9(5)
C14 C18 H18 120.0
C17 C18 H18 120.0
O2 C19 C24 122.5(4)
O2 C19 C20 120.4(5)
C24 C19 C20 117.1(5)
F5 C20 C21 119.3(5)
F5 C20 C19 119.6(5)
C21 C20 C19 121.0(5)
F6 C21 C20 118.1(5)
F6 C21 C22 120.2(5)
C20 C21 C22 121.7(5)
C23 C22 C21 117.0(5)
C23 C22 I1 123.1(4)
C21 C22 I1 119.8(4)
F7 C23 C22 119.7(5)
F7 C23 C24 118.9(5)
C22 C23 C24 121.4(5)
F8 C24 C19 119.2(4)
F8 C24 C23 119.2(5)
C19 C24 C23 121.6(5)

loop_
_geom_bond_atom_site_label_1
_geom_bond_atom_site_label_2
_geom_bond_distance
I1 C22 2.103(5)
I2 C3 2.100(5)
F1 C1 1.329(6)
F2 C2 1.348(6)
F3 C4 1.350(6)
F4 C5 1.354(6)
F5 C20 1.340(6)
F6 C21 1.347(6)
F7 C23 1.354(7)
F8 C24 1.357(6)
O1 C6 1.359(6)
O1 C7 1.449(6)
O2 C19 1.369(6)
O2 C13 1.450(6)
N1 C10 1.312(9)
N1 C11 1.338(8)
N2 C17 1.327(8)
N2 C16 1.350(8)
C1 C2 1.384(8)
C1 C6 1.396(8)
C2 C3 1.378(8)
C3 C4 1.389(8)
C4 C5 1.385(8)
C5 C6 1.381(8)
C7 C8 1.522(7)
C7 C13 1.538(7)
C7 H7 1.0000
C8 C12 1.396(8)
C8 C9 1.400(7)
C9 C10 1.386(8)
C9 H9 0.9500
C10 H10 0.9500
C11 C12 1.382(7)
C11 H11 0.9500
C12 H12 0.9500
C13 C14 1.513(6)
C13 H13 1.0000
C14 C18 1.374(7)
C14 C15 1.389(7)
C15 C16 1.384(7)
C15 H15 0.9500
C16 H16 0.9500
C17 C18 1.398(7)
C17 H17 0.9500
C18 H18 0.9500
C19 C24 1.380(8)
C19 C20 1.382(7)
C20 C21 1.380(7)
C21 C22 1.385(8)
C22 C23 1.376(8)
C23 C24 1.382(8)

loop_
_geom_torsion_atom_site_label_1
_geom_torsion_atom_site_label_2
_geom_torsion_atom_site_label_3
_geom_torsion_atom_site_label_4
_geom_torsion
F1 C1 C2 F2 -0.6(8)
C6 C1 C2 F2 177.5(5)
F1 C1 C2 C3 178.0(5)
C6 C1 C2 C3 -3.9(9)
F2 C2 C3 C4 178.8(5)
C1 C2 C3 C4 0.2(9)
F2 C2 C3 I2 -4.2(8)
C1 C2 C3 I2 177.2(4)
C2 C3 C4 F3 -178.9(5)
I2 C3 C4 F3 4.1(7)
C2 C3 C4 C5 2.1(8)
I2 C3 C4 C5 -174.9(4)
F3 C4 C5 F4 0.3(8)
C3 C4 C5 F4 179.3(5)
F3 C4 C5 C6 -179.7(5)
C3 C4 C5 C6 -0.7(8)
C7 O1 C6 C5 -123.8(5)
C7 O1 C6 C1 58.9(7)
F4 C5 C6 O1 -0.5(8)
C4 C5 C6 O1 179.6(5)
F4 C5 C6 C1 177.0(5)
C4 C5 C6 C1 -2.9(8)
F1 C1 C6 O1 0.7(8)
C2 C1 C6 O1 -177.4(5)
F1 C1 C6 C5 -176.8(5)
C2 C1 C6 C5 5.1(8)
C6 O1 C7 C8 -140.1(4)
C6 O1 C7 C13 95.8(5)
O1 C7 C8 C12 -166.5(5)
C13 C7 C8 C12 -45.2(6)
O1 C7 C8 C9 16.2(7)
C13 C7 C8 C9 137.6(5)
C12 C8 C9 C10 2.5(8)
C7 C8 C9 C10 179.8(5)
C11 N1 C10 C9 -0.9(10)
C8 C9 C10 N1 -0.5(10)
C10 N1 C11 C12 0.3(9)
N1 C11 C12 C8 1.7(9)
C9 C8 C12 C11 -3.0(8)
C7 C8 C12 C11 179.6(5)
C19 O2 C13 C14 -140.7(4)
C19 O2 C13 C7 96.5(5)
O1 C7 C13 O2 59.3(5)
C8 C7 C13 O2 -61.2(5)
O1 C7 C13 C14 -61.1(5)
C8 C7 C13 C14 178.3(4)
O2 C13 C14 C18 12.2(7)
C7 C13 C14 C18 133.8(5)
O2 C13 C14 C15 -169.3(4)
C7 C13 C14 C15 -47.8(6)
C18 C14 C15 C16 -1.3(8)
C13 C14 C15 C16 -179.9(5)
C17 N2 C16 C15 0.1(9)
C14 C15 C16 N2 1.6(9)
C16 N2 C17 C18 -2.2(9)
C15 C14 C18 C17 -0.6(8)
C13 C14 C18 C17 178.0(5)
N2 C17 C18 C14 2.4(9)
C13 O2 C19 C24 65.8(6)
C13 O2 C19 C20 -115.7(5)
O2 C19 C20 F5 -0.1(8)
C24 C19 C20 F5 178.5(5)
O2 C19 C20 C21 176.4(5)
C24 C19 C20 C21 -5.1(8)
F5 C20 C21 F6 0.1(8)
C19 C20 C21 F6 -176.3(5)
F5 C20 C21 C22 178.2(5)
C19 C20 C21 C22 1.7(9)
F6 C21 C22 C23 179.4(5)
C20 C21 C22 C23 1.4(9)
F6 C21 C22 I1 2.5(7)
C20 C21 C22 I1 -175.5(4)
C21 C22 C23 F7 179.4(5)
I1 C22 C23 F7 -3.8(8)
C21 C22 C23 C24 -1.0(9)
I1 C22 C23 C24 175.8(4)
O2 C19 C24 F8 2.3(8)
C20 C19 C24 F8 -176.2(5)
O2 C19 C24 C23 -176.0(5)
C20 C19 C24 C23 5.5(8)
F7 C23 C24 F8 -1.2(8)
C22 C23 C24 F8 179.2(5)
F7 C23 C24 C19 177.1(5)
C22 C23 C24 C19 -2.5(9)
